data_4310261
loop_
_publ_author_name
'Klap\"otke, Thomas M.'
'Krumm, Burkhard'
'Galvez-Ruiz, Juan-Carlos'
'N\"oth, Heinrich'

_publ_section_title
;
 Highly Sensitive Ammonium Tetraazidoaurates(III)
;
_journal_coden_ASTM INOCAJ
_journal_issue 26
_journal_name_full 'Inorganic Chemistry'
_journal_page_first 9625
_journal_page_last 9627
_journal_paper_doi 10.1021/ic051543i
_journal_volume 44
_journal_year 2005
_chemical_formula_sum 'C4 H12 Au N13'
_chemical_formula_weight 439.23
_space_group_IT_number 2
_symmetry_cell_setting triclinic
_symmetry_space_group_name_Hall '-P 1'
_symmetry_space_group_name_H-M 'P -1'
_atom_sites_solution_hydrogens geom
_atom_sites_solution_primary direct
_atom_sites_solution_secondary difmap
_audit_creation_method SHELXL-97
_cell_angle_alpha 94.14(3)
_cell_angle_beta 93.63(3)
_cell_angle_gamma 110.42(3)
_cell_formula_units_Z 4
_cell_length_a 9.973(2)
_cell_length_b 10.246(2)
_cell_length_c 13.625(3)
_cell_measurement_temperature 293(2)
_cell_volume 1295.5(5)
_computing_structure_refinement 'SHELXL-97 (Sheldrick, 1997)'
_computing_structure_solution 'SHELXS-97 (Sheldrick, 1990)'
_diffrn_ambient_temperature 293(2)
_diffrn_measured_fraction_theta_full 0.732
_diffrn_measured_fraction_theta_max 0.732
_diffrn_radiation_monochromator graphite
_diffrn_radiation_source 'fine-focus sealed tube'
_diffrn_radiation_type MoK\a
_diffrn_radiation_wavelength 0.71073
_diffrn_reflns_av_R_equivalents 0.0253
_diffrn_reflns_av_sigmaI/netI 0.0489
_diffrn_reflns_limit_h_max 13
_diffrn_reflns_limit_h_min -13
_diffrn_reflns_limit_k_max 13
_diffrn_reflns_limit_k_min -13
_diffrn_reflns_limit_l_max 8
_diffrn_reflns_limit_l_min -16
_diffrn_reflns_number 6751
_diffrn_reflns_theta_full 29.13
_diffrn_reflns_theta_max 29.13
_diffrn_reflns_theta_min 1.51
_exptl_absorpt_coefficient_mu 11.364
_exptl_crystal_density_diffrn 2.252
_exptl_crystal_density_method 'not measured'
_exptl_crystal_F_000 824
_refine_diff_density_max 2.582
_refine_diff_density_min -2.929
_refine_diff_density_rms 0.221
_refine_ls_extinction_coef 0.0007(2)
_refine_ls_extinction_expression Fc^*^=kFc[1+0.001xFc^2^\l^3^/sin(2\q)]^-1/4^
_refine_ls_extinction_method SHELXL
_refine_ls_goodness_of_fit_ref 0.954
_refine_ls_hydrogen_treatment mixed
_refine_ls_matrix_type full
_refine_ls_number_parameters 326
_refine_ls_number_reflns 5103
_refine_ls_number_restraints 0
_refine_ls_restrained_S_all 0.954
_refine_ls_R_factor_all 0.0700
_refine_ls_R_factor_gt 0.0444
_refine_ls_shift/su_max 0.000
_refine_ls_shift/su_mean 0.000
_refine_ls_structure_factor_coef Fsqd
_refine_ls_weighting_details 'calc w=1/[\s^2^(Fo^2^)+(0.0822P)^2^+0.0000P] where P=(Fo^2^+2Fc^2^)/3'
_refine_ls_weighting_scheme calc
_refine_ls_wR_factor_gt 0.1116
_refine_ls_wR_factor_ref 0.1240
_reflns_number_gt 3569
_reflns_number_total 5103
_reflns_threshold_expression >2sigma(I)
_cod_data_source_file ic051543isi20050909_081010.cif
_cod_data_source_block auabs
_cod_original_cell_volume 1295.7(4)
_cod_database_code 4310261

loop_
_symmetry_equiv_pos_as_xyz
'x, y, z'
'-x, -y, -z'

loop_
_atom_site_label
_atom_site_type_symbol
_atom_site_fract_x
_atom_site_fract_y
_atom_site_fract_z
_atom_site_U_iso_or_equiv
_atom_site_adp_type
_atom_site_occupancy
_atom_site_symmetry_multiplicity
_atom_site_calc_flag
_atom_site_refinement_flags
_atom_site_disorder_assembly
_atom_site_disorder_group
Au1 Au 0.56039(4) 0.02502(4) 0.37930(3) 0.03282(15) Uani 1 1 d . . .
Au2 Au 0.46660(4) 0.00573(4) 0.12479(3) 0.03486(15) Uani 1 1 d . . .
N1 N 0.3441(7) -0.0439(7) 0.3724(5) 0.0218(16) Uani 1 1 d . . .
N16 N 0.6738(11) 0.0502(10) 0.1298(7) 0.048(3) Uani 1 1 d . . .
N7 N 0.7805(8) 0.0716(10) 0.3864(7) 0.041(2) Uani 1 1 d . . .
N17 N 0.7353(8) -0.0301(9) 0.1374(6) 0.036(2) Uani 1 1 d . . .
N20 N 0.4836(9) -0.2629(9) 0.1465(7) 0.042(2) Uani 1 1 d . . .
N13 N 0.5001(10) 0.2065(11) 0.0945(8) 0.051(3) Uani 1 1 d . . .
N26 N 0.8764(8) -0.3362(9) 0.3835(6) 0.037(2) Uani 1 1 d . . .
N8 N 0.8501(10) 0.1798(10) 0.3579(6) 0.039(2) Uani 1 1 d . . .
N5 N 0.5224(8) 0.2884(9) 0.3801(6) 0.036(2) Uani 1 1 d . . .
N23 N 0.1701(10) -0.1252(11) 0.1348(7) 0.046(2) Uani 1 1 d . . .
N2 N 0.2786(9) 0.0338(8) 0.3751(6) 0.0367(19) Uani 1 1 d . . .
N14 N 0.6244(12) 0.2844(11) 0.0924(7) 0.049(2) Uani 1 1 d . . .
N4 N 0.6006(10) 0.2259(10) 0.3598(8) 0.048(2) Uani 1 1 d . . .
N25 N 0.1660(9) 0.3388(9) 0.1162(6) 0.039(2) Uani 1 1 d . . .
N10 N 0.5507(9) -0.1735(10) 0.3977(8) 0.049(2) Uani 1 1 d . . .
N11 N 0.4336(10) -0.2659(10) 0.3848(7) 0.042(2) Uani 1 1 d . . .
N22 N 0.2548(11) -0.0093(11) 0.1192(8) 0.057(3) Uani 1 1 d . . .
N19 N 0.4045(10) -0.1971(10) 0.1521(8) 0.049(2) Uani 1 1 d . . .
N18 N 0.8056(10) -0.0966(11) 0.1455(9) 0.066(3) Uani 1 1 d . . .
N3 N 0.2019(10) 0.0952(10) 0.3749(8) 0.057(3) Uani 1 1 d . . .
N12 N 0.3275(10) -0.3601(10) 0.3730(8) 0.053(3) Uani 1 1 d . . .
N24 N 0.0832(11) -0.2251(12) 0.1503(8) 0.059(3) Uani 1 1 d . . .
N9 N 0.9261(10) 0.2835(11) 0.3319(8) 0.056(3) Uani 1 1 d . . .
N6 N 0.4522(10) 0.3553(10) 0.3980(8) 0.055(3) Uani 1 1 d . . .
C3 C 0.2595(12) 0.3464(12) 0.2083(8) 0.053(3) Uani 1 1 d . . .
H3A H 0.2042 0.3382 0.2642 0.079 Uiso 1 1 calc R . .
H3B H 0.3381 0.4344 0.2167 0.079 Uiso 1 1 calc R . .
H3C H 0.2963 0.2714 0.2031 0.079 Uiso 1 1 calc R . .
N21 N 0.5448(11) -0.3411(9) 0.1420(8) 0.061(3) Uani 1 1 d . . .
C2 C 0.2513(12) 0.3532(13) 0.0273(8) 0.051(3) Uani 1 1 d . . .
H2A H 0.1904 0.3499 -0.0310 0.076 Uiso 1 1 calc R . .
H2B H 0.2874 0.2779 0.0204 0.076 Uiso 1 1 calc R . .
H2C H 0.3303 0.4409 0.0361 0.076 Uiso 1 1 calc R . .
C5 C 0.8029(11) -0.4019(13) 0.4682(8) 0.056(3) Uani 1 1 d . . .
H5A H 0.7089 -0.3957 0.4665 0.084 Uiso 1 1 calc R . .
H5B H 0.8579 -0.3539 0.5289 0.084 Uiso 1 1 calc R . .
H5C H 0.7944 -0.4984 0.4642 0.084 Uiso 1 1 calc R . .
N15 N 0.7379(13) 0.3635(11) 0.0899(9) 0.073(3) Uani 1 1 d . . .
C1 C 0.0472(12) 0.2013(11) 0.1041(10) 0.065(4) Uani 1 1 d . . .
H1A H -0.0092 0.1933 0.1594 0.097 Uiso 1 1 calc R . .
H1B H 0.0863 0.1279 0.1008 0.097 Uiso 1 1 calc R . .
H1C H -0.0125 0.1936 0.0443 0.097 Uiso 1 1 calc R . .
C8 C 1.0217(11) -0.3493(14) 0.3880(9) 0.059(3) Uani 1 1 d . . .
H8A H 1.0775 -0.2986 0.4477 0.088 Uiso 1 1 calc R . .
H8B H 1.0697 -0.3114 0.3319 0.088 Uiso 1 1 calc R . .
H8C H 1.0110 -0.4462 0.3872 0.088 Uiso 1 1 calc R . .
C4 C 0.1046(14) 0.4539(12) 0.1270(9) 0.061(3) Uani 1 1 d . . .
H4A H 0.0489 0.4421 0.1829 0.091 Uiso 1 1 calc R . .
H4B H 0.0443 0.4499 0.0683 0.091 Uiso 1 1 calc R . .
H4C H 0.1816 0.5431 0.1369 0.091 Uiso 1 1 calc R . .
C7 C 0.7933(12) -0.4126(14) 0.2885(8) 0.063(4) Uani 1 1 d . . .
H7A H 0.6991 -0.4070 0.2850 0.094 Uiso 1 1 calc R . .
H7B H 0.7852 -0.5090 0.2857 0.094 Uiso 1 1 calc R . .
H7C H 0.8424 -0.3709 0.2339 0.094 Uiso 1 1 calc R . .
C6 C 0.8935(15) -0.1867(13) 0.3890(11) 0.074(4) Uani 1 1 d . . .
H6A H 0.8006 -0.1781 0.3867 0.110 Uiso 1 1 calc R . .
H6B H 0.9424 -0.1455 0.3342 0.110 Uiso 1 1 calc R . .
H6C H 0.9486 -0.1393 0.4498 0.110 Uiso 1 1 calc R . .

loop_
_atom_site_aniso_label
_atom_site_aniso_U_11
_atom_site_aniso_U_22
_atom_site_aniso_U_33
_atom_site_aniso_U_23
_atom_site_aniso_U_13
_atom_site_aniso_U_12
Au1 0.0381(2) 0.0302(2) 0.0312(3) 0.00211(17) 0.00452(15) 0.01339(19)
Au2 0.0399(2) 0.0372(3) 0.0313(3) 0.00411(18) 0.00485(16) 0.0180(2)
N1 0.019(3) 0.017(4) 0.028(4) -0.006(3) 0.014(3) 0.005(3)
N16 0.068(6) 0.059(6) 0.039(6) 0.011(4) 0.002(4) 0.049(6)
N7 0.020(4) 0.037(5) 0.061(6) 0.019(5) 0.005(4) 0.002(4)
N17 0.020(3) 0.030(5) 0.055(5) -0.002(4) 0.004(3) 0.005(4)
N20 0.035(4) 0.034(5) 0.050(6) 0.006(4) 0.001(4) 0.005(4)
N13 0.049(5) 0.046(6) 0.070(7) 0.028(5) 0.020(5) 0.023(5)
N26 0.026(4) 0.037(5) 0.045(5) 0.004(4) 0.006(3) 0.006(4)
N8 0.043(5) 0.043(6) 0.030(5) 0.001(4) 0.001(4) 0.017(5)
N5 0.030(4) 0.031(5) 0.043(5) 0.013(4) 0.001(4) 0.007(4)
N23 0.039(5) 0.053(7) 0.053(6) 0.009(5) 0.007(4) 0.025(5)
N2 0.042(5) 0.025(4) 0.044(5) 0.007(4) 0.009(4) 0.012(4)
N14 0.063(6) 0.039(6) 0.052(6) 0.012(5) 0.005(5) 0.027(6)
N4 0.050(5) 0.036(5) 0.065(7) 0.020(5) 0.029(5) 0.018(5)
N25 0.042(4) 0.030(5) 0.039(5) 0.001(4) 0.004(4) 0.006(4)
N10 0.041(5) 0.042(6) 0.069(7) 0.010(5) 0.000(4) 0.019(5)
N11 0.044(5) 0.039(6) 0.044(5) 0.006(4) 0.002(4) 0.018(5)
N22 0.058(6) 0.044(6) 0.077(8) 0.002(5) 0.003(5) 0.030(6)
N19 0.042(5) 0.033(5) 0.070(7) 0.005(5) 0.010(5) 0.010(4)
N18 0.036(5) 0.042(6) 0.116(9) -0.006(6) -0.006(5) 0.013(5)
N3 0.038(5) 0.043(6) 0.091(8) 0.008(6) 0.008(5) 0.015(5)
N12 0.039(5) 0.032(5) 0.076(7) -0.003(5) 0.001(5) -0.001(5)
N24 0.041(5) 0.065(8) 0.071(7) 0.012(6) 0.002(5) 0.016(6)
N9 0.044(5) 0.043(6) 0.065(7) 0.013(5) 0.008(5) -0.007(5)
N6 0.052(6) 0.044(6) 0.077(7) 0.006(5) 0.003(5) 0.027(5)
C3 0.059(7) 0.048(7) 0.046(7) -0.001(5) -0.008(5) 0.017(6)
N21 0.060(6) 0.029(5) 0.100(9) 0.013(5) 0.006(6) 0.022(5)
C2 0.064(7) 0.053(7) 0.037(6) 0.002(5) 0.010(5) 0.020(6)
C5 0.045(6) 0.057(8) 0.052(7) 0.006(6) 0.020(5) -0.002(6)
N15 0.074(8) 0.031(6) 0.106(10) 0.023(6) 0.010(7) 0.004(6)
C1 0.051(7) 0.031(6) 0.090(10) -0.010(7) 0.006(7) -0.011(6)
C8 0.048(6) 0.074(9) 0.066(8) 0.013(7) 0.017(6) 0.033(7)
C4 0.069(8) 0.049(8) 0.074(9) 0.011(6) 0.016(7) 0.032(7)
C7 0.043(6) 0.071(9) 0.058(8) 0.006(7) 0.002(5) 0.001(7)
C6 0.070(8) 0.039(7) 0.123(13) 0.013(8) 0.021(9) 0.030(7)

loop_
_atom_type_symbol
_atom_type_description
_atom_type_scat_dispersion_real
_atom_type_scat_dispersion_imag
_atom_type_scat_source
C C 0.0033 0.0016 'International Tables Vol C Tables 4.2.6.8 and 6.1.1.4'
H H 0.0000 0.0000 'International Tables Vol C Tables 4.2.6.8 and 6.1.1.4'
N N 0.0061 0.0033 'International Tables Vol C Tables 4.2.6.8 and 6.1.1.4'
Au Au -2.0133 8.8022 'International Tables Vol C Tables 4.2.6.8 and 6.1.1.4'

loop_
_geom_angle_atom_site_label_1
_geom_angle_atom_site_label_2
_geom_angle_atom_site_label_3
_geom_angle
_geom_angle_site_symmetry_1
_geom_angle_site_symmetry_3
_geom_angle_publ_flag
N4 Au1 N1 99.7(3) . . ?
N4 Au1 N10 171.6(4) . . ?
N1 Au1 N10 88.6(3) . . ?
N4 Au1 N7 86.9(4) . . ?
N1 Au1 N7 173.3(3) . . ?
N10 Au1 N7 84.7(4) . . ?
N16 Au2 N19 99.5(4) . . ?
N16 Au2 N13 88.3(4) . . ?
N19 Au2 N13 172.2(4) . . ?
N16 Au2 N22 171.4(4) . . ?
N19 Au2 N22 89.0(4) . . ?
N13 Au2 N22 83.2(4) . . ?
N2 N1 Au1 122.5(6) . . ?
N17 N16 Au2 126.4(9) . . ?
N8 N7 Au1 116.6(7) . . ?
N18 N17 N16 173.7(10) . . ?
N21 N20 N19 171.4(11) . . ?
N14 N13 Au2 117.4(8) . . ?
C6 N26 C5 110.6(9) . . ?
C6 N26 C7 110.8(10) . . ?
C5 N26 C7 109.8(8) . . ?
C6 N26 C8 109.3(9) . . ?
C5 N26 C8 107.9(8) . . ?
C7 N26 C8 108.3(8) . . ?
N9 N8 N7 175.5(11) . . ?
N6 N5 N4 176.3(10) . . ?
N24 N23 N22 173.4(11) . . ?
N3 N2 N1 172.2(10) . . ?
N15 N14 N13 176.1(12) . . ?
N5 N4 Au1 124.3(7) . . ?
C1 N25 C3 108.4(9) . . ?
C1 N25 C2 109.3(8) . . ?
C3 N25 C2 110.4(8) . . ?
C1 N25 C4 109.4(9) . . ?
C3 N25 C4 108.8(8) . . ?
C2 N25 C4 110.5(9) . . ?
N11 N10 Au1 117.5(7) . . ?
N12 N11 N10 175.1(10) . . ?
N23 N22 Au2 114.4(7) . . ?
N20 N19 Au2 122.1(8) . . ?

loop_
_geom_bond_atom_site_label_1
_geom_bond_atom_site_label_2
_geom_bond_distance
_geom_bond_site_symmetry_2
_geom_bond_publ_flag
Au1 N4 1.996(9) . ?
Au1 N1 2.015(6) . ?
Au1 N10 2.037(10) . ?
Au1 N7 2.071(7) . ?
Au2 N16 1.950(10) . ?
Au2 N19 2.021(10) . ?
Au2 N13 2.043(10) . ?
Au2 N22 2.059(10) . ?
N1 N2 1.193(10) . ?
N16 N17 1.191(11) . ?
N7 N8 1.192(13) . ?
N17 N18 1.141(12) . ?
N20 N21 1.165(12) . ?
N20 N19 1.206(12) . ?
N13 N14 1.221(14) . ?
N26 C6 1.477(14) . ?
N26 C5 1.483(13) . ?
N26 C7 1.496(13) . ?
N26 C8 1.500(12) . ?
N8 N9 1.164(13) . ?
N5 N6 1.163(11) . ?
N5 N4 1.202(12) . ?
N23 N24 1.131(14) . ?
N23 N22 1.236(14) . ?
N2 N3 1.147(12) . ?
N14 N15 1.144(14) . ?
N25 C1 1.481(12) . ?
N25 C3 1.497(12) . ?
N25 C2 1.510(13) . ?
N25 C4 1.510(13) . ?
N10 N11 1.212(12) . ?
N11 N12 1.150(12) . ?
